data_7105818
loop_
_publ_author_name
'David Aguila'
'Leoni Barrios'
'Olivier Roubeau'
'Simon Teat '
'Guillem Aromi'

_publ_section_title
;
 Molecular assembly of two [Co(II)4] linear arrays
;
_journal_name_full Chem.Commun.
_journal_page_first 707
_journal_paper_doi 10.1039/c0cc03646c
_journal_volume 47
_journal_year 2011
_chemical_formula_moiety 'C44 H46 Co4 N6 O16, 4(C H4 O), 4(N O3), 2(H2 O)'
_chemical_formula_sum 'C48 H66 Co4 N10 O34'
_chemical_formula_weight 1562.83
_chemical_name_systematic
;
?
;
_space_group_IT_number 2
_symmetry_cell_setting triclinic
_symmetry_space_group_name_Hall '-P 1'
_symmetry_space_group_name_H-M 'P -1'
_atom_sites_solution_hydrogens geom
_atom_sites_solution_primary direct
_atom_sites_solution_secondary difmap
_audit_creation_method SHELXL-97
_cell_angle_alpha 64.4450(10)
_cell_angle_beta 89.4460(10)
_cell_angle_gamma 72.1670(10)
_cell_formula_units_Z 1
_cell_length_a 10.5822(7)
_cell_length_b 12.3023(8)
_cell_length_c 13.8898(10)
_cell_measurement_reflns_used 9998
_cell_measurement_temperature 100(2)
_cell_measurement_theta_max 33.54
_cell_measurement_theta_min 3.34
_cell_volume 1537.11(18)
_computing_cell_refinement 'Bruker SAINT v7.56a'
_computing_data_collection 'Bruker APEX 2'
_computing_data_reduction 'Bruker SAINT v7.56a'
_computing_molecular_graphics 'Bruker SHELXTL'
_computing_publication_material 'Bruker SHELXTL & local programs'
_computing_structure_refinement 'Bruker SHELXTL'
_computing_structure_solution 'Bruker SHELXTL'
_diffrn_ambient_temperature 100(2)
_diffrn_measured_fraction_theta_full 0.980
_diffrn_measured_fraction_theta_max 0.971
_diffrn_measurement_device_type 'Bruker APEX II CCD diffractometer'
_diffrn_measurement_method '\w rotation with narrow frames'
_diffrn_radiation_monochromator 'silicon 111'
_diffrn_radiation_source 'Advanced Light Source station 11.3.1'
_diffrn_radiation_type synchrotron
_diffrn_radiation_wavelength 0.77490
_diffrn_reflns_av_R_equivalents 0.0267
_diffrn_reflns_av_sigmaI/netI 0.0302
_diffrn_reflns_limit_h_max 15
_diffrn_reflns_limit_h_min -15
_diffrn_reflns_limit_k_max 17
_diffrn_reflns_limit_k_min -17
_diffrn_reflns_limit_l_max 19
_diffrn_reflns_limit_l_min -19
_diffrn_reflns_number 24109
_diffrn_reflns_theta_full 32.00
_diffrn_reflns_theta_max 33.57
_diffrn_reflns_theta_min 3.05
_diffrn_standards_number 0
_exptl_absorpt_coefficient_mu 1.467
_exptl_absorpt_correction_T_max 0.95
_exptl_absorpt_correction_T_min 0.94
_exptl_absorpt_correction_type multi-scan
_exptl_absorpt_process_details 'SADABS v2.10 Bruker AXS Madison WI US'
_exptl_crystal_colour red
_exptl_crystal_density_diffrn 1.688
_exptl_crystal_density_method 'not measured'
_exptl_crystal_description block
_exptl_crystal_F_000 804
_exptl_crystal_size_max 0.04
_exptl_crystal_size_mid 0.04
_exptl_crystal_size_min 0.03
_refine_diff_density_max 1.779
_refine_diff_density_min -0.665
_refine_diff_density_rms 0.073
_refine_ls_extinction_method none
_refine_ls_goodness_of_fit_ref 1.019
_refine_ls_hydrogen_treatment mixed
_refine_ls_matrix_type full
_refine_ls_number_parameters 460
_refine_ls_number_reflns 9091
_refine_ls_number_restraints 4
_refine_ls_restrained_S_all 1.020
_refine_ls_R_factor_all 0.0394
_refine_ls_R_factor_gt 0.0342
_refine_ls_shift/su_max 0.001
_refine_ls_shift/su_mean 0.000
_refine_ls_structure_factor_coef Fsqd
_refine_ls_weighting_details 'calc w=1/[\s^2^(Fo^2^)+(0.0523P)^2^+1.0903P] where P=(Fo^2^+2Fc^2^)/3'
_refine_ls_weighting_scheme calc
_refine_ls_wR_factor_gt 0.0937
_refine_ls_wR_factor_ref 0.0977
_reflns_number_gt 8030
_reflns_number_total 9091
_reflns_threshold_expression >2sigma(I)
_cod_data_source_file C0CC03646C.TXT
_cod_data_source_block da112
_cod_original_sg_symbol_H-M P-1
_cod_database_code 7105818

loop_
_symmetry_equiv_pos_as_xyz
'x, y, z'
'-x, -y, -z'

loop_
_atom_site_label
_atom_site_type_symbol
_atom_site_fract_x
_atom_site_fract_y
_atom_site_fract_z
_atom_site_U_iso_or_equiv
_atom_site_adp_type
_atom_site_occupancy
_atom_site_symmetry_multiplicity
_atom_site_calc_flag
_atom_site_refinement_flags
_atom_site_disorder_assembly
_atom_site_disorder_group
Co1 Co 0.88937(2) 0.075971(18) 0.194677(18) 0.01777(6) Uani 1 1 d . . .
Co2 Co 0.663270(18) 0.386287(17) 0.070322(16) 0.01402(6) Uani 1 1 d . . .
O1 O 0.69596(11) 0.18747(10) 0.10570(9) 0.0190(2) Uani 1 1 d . . .
O2 O 0.46616(10) 0.40334(10) 0.01276(9) 0.0166(2) Uani 1 1 d . . .
O3 O 0.13687(11) 0.74284(10) -0.16668(9) 0.0186(2) Uani 1 1 d . . .
O4 O -0.07781(11) 0.97948(11) -0.26925(10) 0.0216(2) Uani 1 1 d . . .
O5 O 0.98211(12) 0.09285(12) 0.05782(11) 0.0236(2) Uani 1 1 d . . .
H5A H 1.063(2) 0.042(2) 0.0701(18) 0.028 Uiso 1 1 d D . .
H5B H 0.938(2) 0.102(2) 0.005(2) 0.028 Uiso 1 1 d D . .
O6 O 0.81984(13) 0.03038(12) 0.34891(10) 0.0267(3) Uani 1 1 d . . .
H6 H 0.8521 -0.0491 0.3870 0.032 Uiso 1 1 calc R . .
O7 O 0.73139(12) 0.40631(11) -0.07734(10) 0.0194(2) Uani 1 1 d . . .
H7B H 0.706(2) 0.475(2) -0.1234(18) 0.023 Uiso 1 1 d D . .
H7C H 0.730(2) 0.352(2) -0.0990(18) 0.023 Uiso 1 1 d D . .
O8 O 0.59819(12) 0.36064(12) 0.21768(10) 0.0214(2) Uani 1 1 d . . .
H8A H 0.528(2) 0.363(2) 0.2201(19) 0.026 Uiso 1 1 d D . .
H8B H 0.619(2) 0.408(2) 0.2624(18) 0.026 Uiso 1 1 d D . .
O9 O 0.81819(13) 0.20010(13) -0.13003(11) 0.0288(3) Uani 1 1 d . . .
O10 O 0.74307(13) 0.04111(12) -0.09065(11) 0.0272(3) Uani 1 1 d . . .
O11 O 0.61523(15) 0.23599(15) -0.19210(16) 0.0470(4) Uani 1 1 d . . .
O12 O 0.91009(15) 0.23881(15) 0.52109(13) 0.0385(3) Uani 1 1 d . . .
O13 O 1.11638(14) 0.22718(14) 0.50475(12) 0.0364(3) Uani 1 1 d . . .
O14 O 0.95585(14) 0.39363(12) 0.39122(11) 0.0322(3) Uani 1 1 d . . .
N1 N 0.80899(13) -0.06049(12) 0.19843(11) 0.0198(3) Uani 1 1 d . . .
N2 N 0.21853(12) 0.49983(11) -0.07910(10) 0.0140(2) Uani 1 1 d . . .
N3 N -0.36100(13) 0.89911(13) -0.31220(11) 0.0201(2) Uani 1 1 d . . .
N4 N 0.72417(14) 0.15914(13) -0.13779(12) 0.0224(3) Uani 1 1 d . . .
N5 N 0.99235(16) 0.28626(14) 0.47206(13) 0.0271(3) Uani 1 1 d . . .
C1 C 0.87274(16) -0.18737(15) 0.24958(15) 0.0236(3) Uani 1 1 d . . .
H1A H 0.9644 -0.2184 0.2793 0.028 Uiso 1 1 calc R . .
C2 C 0.80945(16) -0.27495(14) 0.26054(14) 0.0229(3) Uani 1 1 d . . .
H2A H 0.8565 -0.3643 0.2980 0.027 Uiso 1 1 calc R . .
C3 C 0.67601(16) -0.22917(14) 0.21562(14) 0.0210(3) Uani 1 1 d . . .
H3A H 0.6305 -0.2869 0.2214 0.025 Uiso 1 1 calc R . .
C4 C 0.60950(15) -0.09753(14) 0.16192(13) 0.0185(3) Uani 1 1 d . . .
H4A H 0.5184 -0.0644 0.1302 0.022 Uiso 1 1 calc R . .
C5 C 0.67858(14) -0.01529(13) 0.15539(12) 0.0163(3) Uani 1 1 d . . .
C6 C 0.61680(14) 0.12777(13) 0.10478(12) 0.0159(3) Uani 1 1 d . . .
C7 C 0.48132(14) 0.18740(13) 0.06205(12) 0.0173(3) Uani 1 1 d . . .
H7A H 0.4309 0.1353 0.0624 0.021 Uiso 1 1 calc R . .
C8 C 0.41480(14) 0.31971(13) 0.01856(12) 0.0146(2) Uani 1 1 d . . .
C9 C 0.26910(14) 0.37111(13) -0.02723(11) 0.0147(2) Uani 1 1 d . . .
C10 C 0.19088(14) 0.29526(14) -0.01823(13) 0.0177(3) Uani 1 1 d . . .
H10A H 0.2274 0.2048 0.0210 0.021 Uiso 1 1 calc R . .
C11 C 0.05795(15) 0.35469(14) -0.06798(13) 0.0198(3) Uani 1 1 d . . .
H11A H 0.0026 0.3051 -0.0630 0.024 Uiso 1 1 calc R . .
C12 C 0.00740(14) 0.48696(14) -0.12483(13) 0.0183(3) Uani 1 1 d . . .
H12A H -0.0821 0.5292 -0.1611 0.022 Uiso 1 1 calc R . .
C13 C 0.09055(14) 0.55667(13) -0.12760(12) 0.0151(2) Uani 1 1 d . . .
C14 C 0.04583(14) 0.69937(13) -0.17890(12) 0.0154(2) Uani 1 1 d . . .
C15 C -0.08411(15) 0.77233(14) -0.23033(13) 0.0181(3) Uani 1 1 d . . .
H15A H -0.1401 0.7291 -0.2394 0.022 Uiso 1 1 calc R . .
C16 C -0.13983(15) 0.90702(14) -0.27045(12) 0.0175(3) Uani 1 1 d . . .
C17 C -0.28584(15) 0.97222(14) -0.31891(12) 0.0178(3) Uani 1 1 d . . .
C18 C -0.33771(16) 1.10555(15) -0.36906(14) 0.0232(3) Uani 1 1 d . . .
H18A H -0.2826 1.1546 -0.3714 0.028 Uiso 1 1 calc R . .
C19 C -0.47175(17) 1.16540(16) -0.41564(15) 0.0263(3) Uani 1 1 d . . .
H19A H -0.5091 1.2560 -0.4515 0.032 Uiso 1 1 calc R . .
C20 C -0.54971(16) 1.09108(17) -0.40892(14) 0.0255(3) Uani 1 1 d . . .
H20A H -0.6415 1.1296 -0.4398 0.031 Uiso 1 1 calc R . .
C21 C -0.49067(16) 0.95845(16) -0.35584(14) 0.0234(3) Uani 1 1 d . . .
H21A H -0.5448 0.9076 -0.3503 0.028 Uiso 1 1 calc R . .
C22 C 0.8404(2) 0.09318(19) 0.40917(16) 0.0320(4) Uani 1 1 d . . .
H22A H 0.9321 0.0955 0.4079 0.048 Uiso 1 1 calc R . .
H22B H 0.8266 0.0467 0.4838 0.048 Uiso 1 1 calc R . .
H22C H 0.7766 0.1807 0.3774 0.048 Uiso 1 1 calc R . .
O1W O 0.34368(12) 0.35468(12) 0.25227(10) 0.0231(2) Uani 1 1 d . . .
H1W H 0.350(2) 0.272(2) 0.2681(18) 0.028 Uiso 1 1 d D . .
H2W H 0.324(2) 0.364(2) 0.307(2) 0.028 Uiso 1 1 d D . .
O1S O 0.25783(13) 0.40029(12) 0.41926(11) 0.0290(3) Uani 1 1 d . . .
H1S H 0.2061 0.3574 0.4412 0.035 Uiso 1 1 calc R . .
O2S O 0.68293(14) 0.47231(13) 0.32023(11) 0.0304(3) Uani 1 1 d . . .
H2S H 0.7649 0.4390 0.3452 0.037 Uiso 1 1 calc R . .
C1S C 0.1817(2) 0.53349(19) 0.37351(19) 0.0363(4) Uani 1 1 d . . .
H1S1 H 0.1325 0.5522 0.4278 0.054 Uiso 1 1 calc R . .
H1S2 H 0.1179 0.5562 0.3116 0.054 Uiso 1 1 calc R . .
H1S3 H 0.2423 0.5834 0.3498 0.054 Uiso 1 1 calc R . .
C2S C 0.6064(2) 0.4843(2) 0.40245(18) 0.0380(4) Uani 1 1 d . . .
H2S1 H 0.6301 0.4008 0.4660 0.057 Uiso 1 1 calc R . .
H2S2 H 0.5106 0.5145 0.3758 0.057 Uiso 1 1 calc R . .
H2S3 H 0.6259 0.5456 0.4221 0.057 Uiso 1 1 calc R . .

loop_
_atom_site_aniso_label
_atom_site_aniso_U_11
_atom_site_aniso_U_22
_atom_site_aniso_U_33
_atom_site_aniso_U_23
_atom_site_aniso_U_13
_atom_site_aniso_U_12
Co1 0.01115(10) 0.01007(9) 0.02625(11) -0.00379(8) -0.00288(7) -0.00225(7)
Co2 0.00925(9) 0.00963(9) 0.01969(10) -0.00412(7) -0.00110(7) -0.00218(7)
O1 0.0124(5) 0.0108(4) 0.0285(6) -0.0047(4) -0.0029(4) -0.0030(4)
O2 0.0123(4) 0.0104(4) 0.0242(5) -0.0054(4) -0.0016(4) -0.0034(3)
O3 0.0116(4) 0.0124(4) 0.0272(5) -0.0057(4) -0.0026(4) -0.0026(4)
O4 0.0142(5) 0.0160(5) 0.0282(6) -0.0052(4) -0.0033(4) -0.0034(4)
O5 0.0166(5) 0.0210(5) 0.0288(6) -0.0095(5) -0.0014(4) -0.0030(4)
O6 0.0215(6) 0.0212(6) 0.0274(6) -0.0034(5) 0.0011(5) -0.0053(5)
O7 0.0197(5) 0.0135(5) 0.0230(5) -0.0072(4) 0.0019(4) -0.0045(4)
O8 0.0164(5) 0.0240(5) 0.0241(6) -0.0098(5) 0.0033(4) -0.0086(4)
O9 0.0253(6) 0.0248(6) 0.0342(7) -0.0103(5) -0.0033(5) -0.0097(5)
O10 0.0252(6) 0.0176(5) 0.0360(7) -0.0094(5) 0.0054(5) -0.0074(5)
O11 0.0215(7) 0.0292(7) 0.0675(11) -0.0071(7) -0.0105(7) 0.0000(6)
O12 0.0332(7) 0.0332(7) 0.0455(8) -0.0115(6) 0.0080(6) -0.0155(6)
O13 0.0216(6) 0.0280(7) 0.0379(7) 0.0012(6) -0.0016(5) -0.0034(5)
O14 0.0284(7) 0.0198(6) 0.0339(7) -0.0020(5) -0.0001(5) -0.0038(5)
N1 0.0133(5) 0.0122(5) 0.0277(7) -0.0049(5) -0.0024(5) -0.0022(4)
N2 0.0102(5) 0.0112(5) 0.0173(5) -0.0046(4) -0.0005(4) -0.0019(4)
N3 0.0141(6) 0.0188(6) 0.0238(6) -0.0075(5) -0.0004(5) -0.0037(5)
N4 0.0177(6) 0.0195(6) 0.0270(7) -0.0101(5) 0.0013(5) -0.0031(5)
N5 0.0244(7) 0.0204(6) 0.0297(7) -0.0069(6) 0.0015(6) -0.0051(5)
C1 0.0155(7) 0.0127(6) 0.0341(8) -0.0053(6) -0.0030(6) -0.0011(5)
C2 0.0200(7) 0.0107(6) 0.0310(8) -0.0048(6) -0.0002(6) -0.0027(5)
C3 0.0193(7) 0.0125(6) 0.0288(8) -0.0071(6) 0.0020(6) -0.0052(5)
C4 0.0150(6) 0.0122(6) 0.0248(7) -0.0060(5) 0.0001(5) -0.0037(5)
C5 0.0127(6) 0.0113(6) 0.0209(6) -0.0049(5) 0.0000(5) -0.0022(5)
C6 0.0132(6) 0.0106(5) 0.0193(6) -0.0040(5) -0.0005(5) -0.0023(5)
C7 0.0122(6) 0.0110(6) 0.0254(7) -0.0057(5) -0.0019(5) -0.0034(5)
C8 0.0112(6) 0.0116(6) 0.0185(6) -0.0050(5) 0.0005(5) -0.0031(5)
C9 0.0114(6) 0.0113(6) 0.0183(6) -0.0050(5) 0.0001(5) -0.0024(5)
C10 0.0124(6) 0.0127(6) 0.0251(7) -0.0060(5) -0.0002(5) -0.0040(5)
C11 0.0133(6) 0.0152(6) 0.0287(8) -0.0076(6) 0.0000(5) -0.0053(5)
C12 0.0118(6) 0.0147(6) 0.0256(7) -0.0072(5) -0.0011(5) -0.0035(5)
C13 0.0111(6) 0.0122(6) 0.0185(6) -0.0051(5) 0.0002(5) -0.0021(5)
C14 0.0120(6) 0.0126(6) 0.0179(6) -0.0049(5) -0.0004(5) -0.0022(5)
C15 0.0128(6) 0.0121(6) 0.0243(7) -0.0048(5) -0.0028(5) -0.0024(5)
C16 0.0136(6) 0.0154(6) 0.0186(6) -0.0047(5) 0.0003(5) -0.0027(5)
C17 0.0123(6) 0.0160(6) 0.0198(6) -0.0055(5) -0.0003(5) -0.0015(5)
C18 0.0163(7) 0.0161(6) 0.0302(8) -0.0065(6) -0.0010(6) -0.0021(5)
C19 0.0170(7) 0.0178(7) 0.0338(9) -0.0068(6) -0.0027(6) 0.0005(6)
C20 0.0136(7) 0.0235(7) 0.0312(8) -0.0089(6) -0.0024(6) -0.0002(6)
C21 0.0144(7) 0.0225(7) 0.0298(8) -0.0096(6) -0.0010(6) -0.0045(6)
C22 0.0320(9) 0.0295(9) 0.0277(8) -0.0108(7) 0.0020(7) -0.0044(7)
O1W 0.0195(5) 0.0184(5) 0.0286(6) -0.0079(5) 0.0042(4) -0.0067(4)
O1S 0.0234(6) 0.0224(6) 0.0330(7) -0.0083(5) 0.0023(5) -0.0034(5)
O2S 0.0259(6) 0.0288(6) 0.0364(7) -0.0154(6) 0.0010(5) -0.0077(5)
C1S 0.0322(10) 0.0252(8) 0.0459(11) -0.0155(8) -0.0013(8) -0.0029(7)
C2S 0.0360(10) 0.0370(10) 0.0378(10) -0.0165(9) 0.0058(8) -0.0087(8)

loop_
_atom_type_symbol
_atom_type_description
_atom_type_scat_dispersion_real
_atom_type_scat_dispersion_imag
_atom_type_scat_source
C C -0.0020 0.0020 'WCROMER Program in WinGX L.Kissel & R.H.Pratt Acta Cryst A46 170 1990'
H H 0.0000 0.0000 'WCROMER Program in WinGX L.Kissel & R.H.Pratt Acta Cryst A46 170 1990'
N N -0.0031 0.0040 'WCROMER Program in WinGX L.Kissel & R.H.Pratt Acta Cryst A46 170 1990'
O O -0.0041 0.0074 'WCROMER Program in WinGX L.Kissel & R.H.Pratt Acta Cryst A46 170 1990'
Co Co 0.1760 1.1404 'WCROMER Program in WinGX L.Kissel & R.H.Pratt Acta Cryst A46 170 1990'

loop_
_geom_angle_atom_site_label_1
_geom_angle_atom_site_label_2
_geom_angle_atom_site_label_3
_geom_angle
_geom_angle_site_symmetry_1
_geom_angle_site_symmetry_3
_geom_angle_publ_flag
O3 Co1 O4 89.41(5) 2_665 2_665 ?
O3 Co1 N1 149.66(5) 2_665 . ?
O4 Co1 N1 120.07(5) 2_665 . ?
O3 Co1 O5 93.80(5) 2_665 . ?
O4 Co1 O5 84.67(5) 2_665 . ?
N1 Co1 O5 95.85(5) . . ?
O3 Co1 O1 73.86(4) 2_665 . ?
O4 Co1 O1 163.10(5) 2_665 . ?
N1 Co1 O1 76.83(5) . . ?
O5 Co1 O1 93.92(5) . . ?
O3 Co1 O6 92.41(5) 2_665 . ?
O4 Co1 O6 88.71(5) 2_665 . ?
N1 Co1 O6 82.04(6) . . ?
O5 Co1 O6 170.87(5) . . ?
O1 Co1 O6 94.23(5) . . ?
O8 Co2 O7 178.29(5) . . ?
O8 Co2 O2 88.09(5) . . ?
O7 Co2 O2 91.99(4) . . ?
O8 Co2 N2 92.86(5) . 2_665 ?
O7 Co2 N2 88.13(5) . 2_665 ?
O2 Co2 N2 142.01(4) . 2_665 ?
O8 Co2 O1 92.54(5) . . ?
O7 Co2 O1 85.80(5) . . ?
O2 Co2 O1 79.85(4) . . ?
N2 Co2 O1 137.94(4) 2_665 . ?
O8 Co2 O3 85.49(5) . 2_665 ?
O7 Co2 O3 93.52(4) . 2_665 ?
O2 Co2 O3 147.29(4) . 2_665 ?
N2 Co2 O3 70.44(4) 2_665 2_665 ?
O1 Co2 O3 68.46(4) . 2_665 ?
O8 Co2 O2 92.74(4) . 2_665 ?
O7 Co2 O2 88.90(4) . 2_665 ?
O2 Co2 O2 70.77(4) . 2_665 ?
N2 Co2 O2 71.24(4) 2_665 2_665 ?
O1 Co2 O2 149.93(4) . 2_665 ?
O3 Co2 O2 141.50(4) 2_665 2_665 ?
C6 O1 Co1 117.05(9) . . ?
C6 O1 Co2 133.00(9) . . ?
Co1 O1 Co2 107.76(5) . . ?
C8 O2 Co2 131.92(9) . . ?
C8 O2 Co2 118.85(9) . 2_665 ?
Co2 O2 Co2 109.23(4) . 2_665 ?
C14 O3 Co1 126.58(9) . 2_665 ?
C14 O3 Co2 121.79(9) . 2_665 ?
Co1 O3 Co2 109.90(5) 2_665 2_665 ?
C16 O4 Co1 126.54(10) . 2_665 ?
Co1 O5 H5A 115.4(15) . . ?
Co1 O5 H5B 118.3(17) . . ?
H5A O5 H5B 113(2) . . ?
C22 O6 Co1 119.43(11) . . ?
C22 O6 H6 109.5 . . ?
Co1 O6 H6 108.2 . . ?
Co2 O7 H7B 114.7(17) . . ?
Co2 O7 H7C 118.6(15) . . ?
H7B O7 H7C 112(2) . . ?
Co2 O8 H8A 114.9(18) . . ?
Co2 O8 H8B 123.3(12) . . ?
H8A O8 H8B 108(2) . . ?
C1 N1 C5 119.31(14) . . ?
C1 N1 Co1 124.57(11) . . ?
C5 N1 Co1 115.72(10) . . ?
C13 N2 C9 119.10(12) . . ?
C13 N2 Co2 120.50(9) . 2_665 ?
C9 N2 Co2 120.12(9) . 2_665 ?
C21 N3 C17 117.89(14) . . ?
O11 N4 O10 120.83(16) . . ?
O11 N4 O9 119.41(15) . . ?
O10 N4 O9 119.76(14) . . ?
O12 N5 O14 121.40(16) . . ?
O12 N5 O13 119.73(15) . . ?
O14 N5 O13 118.86(16) . . ?
N1 C1 C2 122.37(14) . . ?
N1 C1 H1A 118.8 . . ?
C2 C1 H1A 118.8 . . ?
C3 C2 C1 118.60(14) . . ?
C3 C2 H2A 120.7 . . ?
C1 C2 H2A 120.7 . . ?
C2 C3 C4 119.28(14) . . ?
C2 C3 H3A 120.4 . . ?
C4 C3 H3A 120.4 . . ?
C5 C4 C3 119.05(14) . . ?
C5 C4 H4A 120.5 . . ?
C3 C4 H4A 120.5 . . ?
N1 C5 C4 121.38(13) . . ?
N1 C5 C6 114.32(13) . . ?
C4 C5 C6 124.28(13) . . ?
O1 C6 C7 123.96(13) . . ?
O1 C6 C5 115.40(12) . . ?
C7 C6 C5 120.63(13) . . ?
C6 C7 C8 124.01(13) . . ?
C6 C7 H7A 118.0 . . ?
C8 C7 H7A 118.0 . . ?
O2 C8 C7 126.38(13) . . ?
O2 C8 C9 115.41(12) . . ?
C7 C8 C9 118.21(12) . . ?
N2 C9 C10 121.90(13) . . ?
N2 C9 C8 113.78(12) . . ?
C10 C9 C8 124.32(12) . . ?
C9 C10 C11 118.73(13) . . ?
C9 C10 H10A 120.6 . . ?
C11 C10 H10A 120.6 . . ?
C12 C11 C10 119.33(14) . . ?
C12 C11 H11A 120.3 . . ?
C10 C11 H11A 120.3 . . ?
C11 C12 C13 118.65(13) . . ?
C11 C12 H12A 120.7 . . ?
C13 C12 H12A 120.7 . . ?
N2 C13 C12 122.21(13) . . ?
N2 C13 C14 113.67(12) . . ?
C12 C13 C14 124.06(13) . . ?
O3 C14 C15 125.69(13) . . ?
O3 C14 C13 113.38(12) . . ?
C15 C14 C13 120.90(13) . . ?
C14 C15 C16 124.80(14) . . ?
C14 C15 H15A 117.6 . . ?
C16 C15 H15A 117.6 . . ?
O4 C16 C15 125.70(14) . . ?
O4 C16 C17 115.74(13) . . ?
C15 C16 C17 118.56(14) . . ?
N3 C17 C18 122.54(14) . . ?
N3 C17 C16 118.55(13) . . ?
C18 C17 C16 118.91(14) . . ?
C19 C18 C17 118.74(16) . . ?
C19 C18 H18A 120.6 . . ?
C17 C18 H18A 120.6 . . ?
C20 C19 C18 119.09(15) . . ?
C20 C19 H19A 120.5 . . ?
C18 C19 H19A 120.5 . . ?
C19 C20 C21 118.54(15) . . ?
C19 C20 H20A 120.7 . . ?
C21 C20 H20A 120.7 . . ?
N3 C21 C20 123.18(16) . . ?
N3 C21 H21A 118.4 . . ?
C20 C21 H21A 118.4 . . ?
O6 C22 H22A 109.5 . . ?
O6 C22 H22B 109.5 . . ?
H22A C22 H22B 109.5 . . ?
O6 C22 H22C 109.5 . . ?
H22A C22 H22C 109.5 . . ?
H22B C22 H22C 109.5 . . ?
H1W O1W H2W 107(2) . . ?
C1S O1S H1S 109.5 . . ?
C2S O2S H2S 109.5 . . ?
O1S C1S H1S1 109.5 . . ?
O1S C1S H1S2 109.5 . . ?
H1S1 C1S H1S2 109.5 . . ?
O1S C1S H1S3 109.5 . . ?
H1S1 C1S H1S3 109.5 . . ?
H1S2 C1S H1S3 109.5 . . ?
O2S C2S H2S1 109.5 . . ?
O2S C2S H2S2 109.5 . . ?
H2S1 C2S H2S2 109.5 . . ?
O2S C2S H2S3 109.5 . . ?
H2S1 C2S H2S3 109.5 . . ?
H2S2 C2S H2S3 109.5 . . ?

loop_
_geom_bond_atom_site_label_1
_geom_bond_atom_site_label_2
_geom_bond_distance
_geom_bond_site_symmetry_2
_geom_bond_publ_flag
Co1 O3 2.0179(11) 2_665 ?
Co1 O4 2.0278(11) 2_665 ?
Co1 N1 2.0840(14) . ?
Co1 O5 2.0899(13) . ?
Co1 O1 2.1130(11) . ?
Co1 O6 2.1519(13) . ?
Co2 O8 2.0765(12) . ?
Co2 O7 2.1051(12) . ?
Co2 O2 2.1572(11) . ?
Co2 N2 2.1831(12) 2_665 ?
Co2 O1 2.1890(11) . ?
Co2 O3 2.2250(11) 2_665 ?
Co2 O2 2.2778(10) 2_665 ?
O1 C6 1.2753(18) . ?
O2 C8 1.2769(17) . ?
O2 Co2 2.2778(10) 2_665 ?
O3 C14 1.2807(18) . ?
O3 Co1 2.0179(11) 2_665 ?
O3 Co2 2.2249(11) 2_665 ?
O4 C16 1.2637(19) . ?
O4 Co1 2.0278(11) 2_665 ?
O5 H5A 0.86(2) . ?
O5 H5B 0.82(2) . ?
O6 C22 1.417(2) . ?
O6 H6 0.8400 . ?
O7 H7B 0.77(2) . ?
O7 H7C 0.84(2) . ?
O8 H8A 0.74(2) . ?
O8 H8B 1.07(2) . ?
O9 N4 1.2694(19) . ?
O10 N4 1.2575(18) . ?
O11 N4 1.2353(19) . ?
O12 N5 1.233(2) . ?
O13 N5 1.265(2) . ?
O14 N5 1.2534(19) . ?
N1 C1 1.3431(19) . ?
N1 C5 1.3528(18) . ?
N2 C13 1.3447(17) . ?
N2 C9 1.3480(17) . ?
N2 Co2 2.1831(12) 2_665 ?
N3 C21 1.343(2) . ?
N3 C17 1.347(2) . ?
C1 C2 1.390(2) . ?
C1 H1A 0.9500 . ?
C2 C3 1.388(2) . ?
C2 H2A 0.9500 . ?
C3 C4 1.394(2) . ?
C3 H3A 0.9500 . ?
C4 C5 1.392(2) . ?
C4 H4A 0.9500 . ?
C5 C6 1.5019(19) . ?
C6 C7 1.3938(19) . ?
C7 C8 1.4029(19) . ?
C7 H7A 0.9500 . ?
C8 C9 1.5021(19) . ?
C9 C10 1.394(2) . ?
C10 C11 1.394(2) . ?
C10 H10A 0.9500 . ?
C11 C12 1.387(2) . ?
C11 H11A 0.9500 . ?
C12 C13 1.394(2) . ?
C12 H12A 0.9500 . ?
C13 C14 1.4940(19) . ?
C14 C15 1.3843(19) . ?
C15 C16 1.420(2) . ?
C15 H15A 0.9500 . ?
C16 C17 1.510(2) . ?
C17 C18 1.395(2) . ?
C18 C19 1.393(2) . ?
C18 H18A 0.9500 . ?
C19 C20 1.383(3) . ?
C19 H19A 0.9500 . ?
C20 C21 1.394(2) . ?
C20 H20A 0.9500 . ?
C21 H21A 0.9500 . ?
C22 H22A 0.9800 . ?
C22 H22B 0.9800 . ?
C22 H22C 0.9800 . ?
O1W H1W 0.92(2) . ?
O1W H2W 0.84(2) . ?
O1S C1S 1.429(2) . ?
O1S H1S 0.8400 . ?
O2S C2S 1.427(3) . ?
O2S H2S 0.8400 . ?
C1S H1S1 0.9800 . ?
C1S H1S2 0.9800 . ?
C1S H1S3 0.9800 . ?
C2S H2S1 0.9800 . ?
C2S H2S2 0.9800 . ?
C2S H2S3 0.9800 . ?
